data_2200452
loop_
_publ_author_name
'Howie, R. Alan'
'Skakle, Janet M. S.'

_publ_section_title
;
 3-Azabicyclo[3.3.1]nonane-2,4-dione: CSP2001 structure prediction test
 case No. 1
;
_journal_issue 9
_journal_name_full 'Acta Crystallographica Section E'
_journal_page_first o822
_journal_page_last o824
_journal_paper_doi 10.1107/S1600536801012818
_journal_volume 57
_journal_year 2001
_chemical_formula_iupac 'C8 H11 N O2'
_chemical_formula_moiety 'C8 H11 N O2'
_chemical_formula_sum 'C8 H11 N O2'
_chemical_formula_weight 153.18
_chemical_name_systematic
;
 3-Aza-bicyclo[3.3.1]nonane-2,4-dione
;
_space_group_IT_number 14
_symmetry_cell_setting monoclinic
_symmetry_space_group_name_Hall '-P 2yab'
_symmetry_space_group_name_H-M 'P 1 21/a 1'
_audit_creation_method SHELXL-97
_cell_angle_alpha 90.00
_cell_angle_beta 95.033(2)
_cell_angle_gamma 90.00
_cell_formula_units_Z 4
_cell_length_a 7.7046(5)
_cell_length_b 10.6062(7)
_cell_length_c 9.3384(6)
_cell_measurement_reflns_used 2072
_cell_measurement_temperature 297(2)
_cell_measurement_theta_max 30.250
_cell_measurement_theta_min 2.189
_cell_volume 760.16(9)
_computing_cell_refinement 'SAINT (Bruker, 1999)'
_computing_data_collection 'SMART (Bruker, 1999)'
_computing_data_reduction SAINT
_computing_molecular_graphics 'ORTEP-3 (Farrugia, 1997)'
_computing_publication_material SHELXL97
_computing_structure_refinement 'SHELXL97 (Sheldrick, 1997)'
_computing_structure_solution 'SHELXS97 (Sheldrick, 1990)'
_diffrn_ambient_temperature 297(2)
_diffrn_measured_fraction_theta_full .99
_diffrn_measured_fraction_theta_max .99
_diffrn_measurement_device_type 'Bruker SMART CCD area-detector'
_diffrn_measurement_method \f-\w
_diffrn_radiation_monochromator graphite
_diffrn_radiation_source 'fine-focus sealed tube'
_diffrn_radiation_type MoK\a
_diffrn_radiation_wavelength .71073
_diffrn_reflns_av_R_equivalents .026
_diffrn_reflns_av_sigmaI/netI .034
_diffrn_reflns_limit_h_max 11
_diffrn_reflns_limit_h_min -11
_diffrn_reflns_limit_k_max 7
_diffrn_reflns_limit_k_min -16
_diffrn_reflns_limit_l_max 13
_diffrn_reflns_limit_l_min -14
_diffrn_reflns_number 7616
_diffrn_reflns_theta_full 32.48
_diffrn_reflns_theta_max 32.48
_diffrn_reflns_theta_min 2.91
_diffrn_standards_decay_% 0
_diffrn_standards_number 0
_exptl_absorpt_coefficient_mu .097
_exptl_absorpt_correction_T_max .9810
_exptl_absorpt_correction_T_min .9716
_exptl_absorpt_correction_type multi-scan
_exptl_absorpt_process_details '(SADABS; Bruker, 1999)'
_exptl_crystal_colour colourless
_exptl_crystal_density_diffrn 1.338
_exptl_crystal_density_method 'not measured'
_exptl_crystal_description block
_exptl_crystal_F_000 328
_exptl_crystal_size_max .30
_exptl_crystal_size_mid .20
_exptl_crystal_size_min .20
_refine_diff_density_max .24
_refine_diff_density_min -.20
_refine_ls_extinction_method none
_refine_ls_goodness_of_fit_ref .90
_refine_ls_hydrogen_treatment refall
_refine_ls_matrix_type full
_refine_ls_number_parameters 144
_refine_ls_number_reflns 2736
_refine_ls_number_restraints 0
_refine_ls_restrained_S_all .90
_refine_ls_R_factor_all .083
_refine_ls_R_factor_gt .044
_refine_ls_shift/su_max <0.001
_refine_ls_shift/su_mean <0.001
_refine_ls_structure_factor_coef Fsqd
_refine_ls_weighting_details 'calc w = 1/[\s^2^(Fo^2^)+(0.0713P)^2^] where P = (Fo^2^+2Fc^2^)/3'
_refine_ls_weighting_scheme calc
_refine_ls_wR_factor_ref .123
_reflns_number_gt 1584
_reflns_number_total 2736
_reflns_threshold_expression I>2\s(I)
_cod_data_source_file ci6050.cif
_cod_data_source_block I
_cod_original_sg_symbol_H-M 'P 21/a'
_cod_database_code 2200452
_cod_database_fobs_code 2200452

loop_
_symmetry_equiv_pos_as_xyz
'x, y, z'
'x+1/2, -y+1/2, z'
'-x, -y, -z'
'-x-1/2, y-1/2, -z'

loop_
_atom_site_label
_atom_site_fract_x
_atom_site_fract_y
_atom_site_fract_z
_atom_site_U_iso_or_equiv
_atom_site_adp_type
_atom_site_calc_flag
_atom_site_refinement_flags
_atom_site_occupancy
_atom_site_disorder_assembly
_atom_site_disorder_group
_atom_site_type_symbol
N1 .47604(11) .41167(9) .19143(11) .0385(2) Uani d . 1 . . N
H1 .5638(18) .3594(15) .1944(14) .050(4) Uiso d . 1 . . H
C1 .31183(13) .35911(11) .19361(12) .0382(3) Uani d . 1 . . C
O1 .29710(11) .24477(8) .19994(12) .0609(3) Uani d . 1 . . O
C2 .15972(13) .44791(11) .19189(13) .0385(3) Uani d . 1 . . C
H2 .0576(18) .4025(14) .1402(15) .053(4) Uiso d . 1 . . H
C3 .19984(16) .57024(13) .11776(14) .0444(3) Uani d . 1 . . C
H3A .1010(18) .6311(14) .1206(15) .055(4) Uiso d . 1 . . H
H3B .2158(19) .5561(13) .0134(16) .054(4) Uiso d . 1 . . H
C4 .36180(16) .62782(11) .19735(14) .0422(3) Uani d . 1 . . C
H4 .396(2) .7013(16) .1533(16) .065(5) Uiso d . 1 . . H
C5 .51396(14) .53949(10) .19270(12) .0366(2) Uani d . 1 . . C
O2 .66431(11) .57333(9) .19198(11) .0541(3) Uani d . 1 . . O
C6 .32967(17) .65664(13) .35390(15) .0496(3) Uani d . 1 . . C
H6A .235(2) .7262(16) .3468(17) .068(5) Uiso d . 1 . . H
H6B .440(2) .6914(14) .4008(15) .060(4) Uiso d . 1 . . H
C7 .26614(16) .54282(15) .43251(14) .0501(3) Uani d . 1 . . C
H7A .362(2) .4814(14) .4494(14) .052(4) Uiso d . 1 . . H
H7B .229(2) .5673(16) .523(2) .075(5) Uiso d . 1 . . H
C8 .11724(14) .47485(14) .34682(14) .0458(3) Uani d . 1 . . C
H8A .0860(18) .3940(16) .3915(15) .053(4) Uiso d . 1 . . H
H8B .0121(19) .5233(14) .3405(14) .049(4) Uiso d . 1 . . H

loop_
_atom_site_aniso_label
_atom_site_aniso_U_11
_atom_site_aniso_U_22
_atom_site_aniso_U_33
_atom_site_aniso_U_12
_atom_site_aniso_U_13
_atom_site_aniso_U_23
N1 .0256(4) .0312(5) .0591(6) .0018(3) .0054(4) -.0022(4)
C1 .0283(5) .0336(6) .0526(7) -.0021(4) .0025(4) -.0024(5)
O1 .0378(4) .0326(5) .1127(9) -.0042(4) .0093(5) -.0038(5)
C2 .0246(4) .0417(6) .0484(6) .0014(4) -.0018(4) -.0027(5)
C3 .0409(6) .0468(7) .0450(7) .0114(5) .0009(5) .0063(5)
C4 .0433(6) .0280(5) .0561(7) .0028(5) .0092(5) .0061(5)
C5 .0356(5) .0326(6) .0424(6) -.0027(4) .0084(4) -.0008(4)
O2 .0377(4) .0472(5) .0791(6) -.0119(4) .0157(4) -.0063(5)
C6 .0410(6) .0452(7) .0628(8) .0027(5) .0061(6) -.0172(6)
C7 .0386(6) .0710(10) .0411(7) .0028(6) .0063(5) -.0051(6)
C8 .0294(5) .0553(7) .0539(7) .0011(5) .0103(5) .0038(6)

loop_
_atom_type_symbol
_atom_type_description
_atom_type_scat_dispersion_real
_atom_type_scat_dispersion_imag
_atom_type_scat_source
C C .0033 .0016 'International Tables Vol C Tables 4.2.6.8 and 6.1.1.4'
H H .0000 .0000 'International Tables Vol C Tables 4.2.6.8 and 6.1.1.4'
N N .0061 .0033 'International Tables Vol C Tables 4.2.6.8 and 6.1.1.4'
O O .0106 .0060 'International Tables Vol C Tables 4.2.6.8 and 6.1.1.4'

loop_
_geom_angle_atom_site_label_1
_geom_angle_atom_site_label_2
_geom_angle_atom_site_label_3
_geom_angle
C1 N1 C5 125.86(9)
C1 N1 H1 116.8(10)
C5 N1 H1 117.3(10)
O1 C1 N1 119.35(10)
O1 C1 C2 123.22(10)
N1 C1 C2 117.41(10)
C1 C2 C3 110.58(9)
C1 C2 C8 109.67(9)
C3 C2 C8 109.85(10)
C1 C2 H2 106.3(8)
C3 C2 H2 111.8(8)
C8 C2 H2 108.5(8)
C2 C3 C4 108.16(10)
C2 C3 H3A 110.8(8)
C4 C3 H3A 108.7(8)
C2 C3 H3B 111.3(8)
C4 C3 H3B 111.6(8)
H3A C3 H3B 106.3(12)
C5 C4 C3 110.09(10)
C5 C4 C6 110.05(10)
C3 C4 C6 110.55(10)
C5 C4 H4 105.1(10)
C3 C4 H4 111.7(9)
C6 C4 H4 109.2(10)
O2 C5 N1 119.32(10)
O2 C5 C4 124.25(11)
N1 C5 C4 116.42(9)
C7 C6 C4 112.86(10)
C7 C6 H6A 109.9(9)
C4 C6 H6A 104.7(9)
C7 C6 H6B 112.5(9)
C4 C6 H6B 107.0(9)
H6A C6 H6B 109.7(12)
C6 C7 C8 112.53(11)
C6 C7 H7A 109.3(8)
C8 C7 H7A 107.0(8)
C6 C7 H7B 110.3(10)
C8 C7 H7B 109.2(10)
H7A C7 H7B 108.4(12)
C7 C8 C2 111.71(9)
C7 C8 H8A 112.8(8)
C2 C8 H8A 108.3(8)
C7 C8 H8B 111.9(9)
C2 C8 H8B 106.9(8)
H8A C8 H8B 104.7(11)

loop_
_geom_bond_atom_site_label_1
_geom_bond_atom_site_label_2
_geom_bond_site_symmetry_2
_geom_bond_distance
_geom_bond_publ_flag
N1 C1 . 1.3843(13) ?
N1 C5 . 1.3866(14) ?
N1 H1 . .873(15) ?
C1 O1 . 1.2199(14) ?
C1 C2 . 1.5025(15) ?
C2 C3 . 1.5151(18) ?
C2 C8 . 1.5379(17) ?
C2 H2 . 1.009(14) ?
C3 C4 . 1.5231(18) ?
C3 H3A . 1.001(14) ?
C3 H3B . 1.004(14) ?
C4 C5 . 1.5042(16) ?
C4 C6 . 1.5348(19) ?
C4 H4 . .929(17) ?
C5 O2 . 1.2133(13) ?
C6 C7 . 1.516(2) ?
C6 H6A . 1.038(16) ?
C6 H6B . .992(15) ?
C7 C8 . 1.5215(18) ?
C7 H7A . .990(15) ?
C7 H7B . .952(18) ?
C8 H8A . .993(16) ?
C8 H8B . .957(15) ?

loop_
_geom_hbond_atom_site_label_D
_geom_hbond_atom_site_label_H
_geom_hbond_atom_site_label_A
_geom_hbond_site_symmetry_A
_geom_hbond_distance_DH
_geom_hbond_distance_HA
_geom_hbond_distance_DA
_geom_hbond_angle_DHA
N1 H1 O1 2 .873(15) 2.107(15) 2.9739(12) 172.2(14)
C3 H3B O2 3_665 1.004(14) 2.594(15) 3.5088(16) 151.5(11)
C6 H6A O2 2_465 1.038(16) 2.601(17) 3.4313(17) 136.7(11)

loop_
_geom_torsion_atom_site_label_1
_geom_torsion_atom_site_label_2
_geom_torsion_atom_site_label_3
_geom_torsion_atom_site_label_4
_geom_torsion
C5 N1 C1 O1 -176.09(11)
C5 N1 C1 C2 2.33(16)
O1 C1 C2 C3 -154.08(12)
N1 C1 C2 C3 27.57(14)
O1 C1 C2 C8 84.64(14)
N1 C1 C2 C8 -93.72(12)
C1 C2 C3 C4 -58.23(13)
C8 C2 C3 C4 62.95(12)
C2 C3 C4 C5 60.72(13)
C2 C3 C4 C6 -61.07(13)
C1 N1 C5 O2 179.25(11)
C1 N1 C5 C4 .21(16)
C3 C4 C5 O2 148.85(12)
C6 C4 C5 O2 -89.06(14)
C3 C4 C5 N1 -32.16(14)
C6 C4 C5 N1 89.93(12)
C5 C4 C6 C7 -67.62(13)
C3 C4 C6 C7 54.19(14)
C4 C6 C7 C8 -48.23(15)
C6 C7 C8 C2 49.82(15)
C1 C2 C8 C7 63.92(14)
C3 C2 C8 C7 -57.80(14)

loop_
_cod_related_entry_id
_cod_related_entry_database
_cod_related_entry_code
1 ChemSpider 4425336
